data_4502486
loop_
_publ_author_name
'Kundu, Nabanita'
'Audhya, Anandalok'
'Abtab, Sk Md Towsif'
'Ghosh, Sanjib'
'Tiekink, Edward R. T.'
'Chaudhury, Muktimoy'

_publ_section_title
;
 Anion-Controlled Assembly of Silver(I) Complexes of Multiring
 Heterocyclic Ligands: A Structural and Photophysical Study
;
_journal_issue 3
_journal_name_full 'Crystal Growth &amp; Design'
_journal_page_first 1269
_journal_paper_doi 10.1021/cg901288h
_journal_volume 10
_journal_year 2010
_chemical_formula_moiety 'C24 H18 Ag2 N6, F6 Si'
_chemical_formula_sum 'C24 H18 Ag2 F6 N6 Si'
_chemical_formula_weight 748.27
_chemical_name_systematic
; 
 ? 
;
_space_group_IT_number 15
_symmetry_cell_setting monoclinic
_symmetry_space_group_name_Hall '-C 2yc'
_symmetry_space_group_name_H-M 'C 1 2/c 1'
_atom_sites_solution_hydrogens geom
_atom_sites_solution_primary direct
_atom_sites_solution_secondary difmap
_audit_creation_method SHELXL-97
_cell_angle_alpha 90
_cell_angle_beta 93.207(3)
_cell_angle_gamma 90
_cell_formula_units_Z 4
_cell_length_a 15.924(2)
_cell_length_b 11.5960(17)
_cell_length_c 12.9422(19)
_cell_measurement_reflns_used 878
_cell_measurement_temperature 223(2)
_cell_measurement_theta_max 23.2
_cell_measurement_theta_min 2.6
_cell_volume 2386.1(6)
_computing_cell_refinement 'SAINT (Bruker, 2000)'
_computing_data_collection 'SMART (Bruker, 2000)'
_computing_data_reduction SAINT
_computing_molecular_graphics 'ORTEPII (Johnson, 1976)'
_computing_publication_material 'SHELXL-97 (Sheldrick, 1997)'
_computing_structure_refinement 'SHELXL-97 (Sheldrick, 1997)'
_computing_structure_solution 'PATTY in DIRDIF92 (Beurskens et al., 1992)'
_diffrn_ambient_temperature 223(2)
_diffrn_measured_fraction_theta_full 0.999
_diffrn_measured_fraction_theta_max 0.999
_diffrn_measurement_device_type 'Bruker AXS SMART CCD'
_diffrn_measurement_method '\w scans'
_diffrn_radiation_monochromator graphite
_diffrn_radiation_source 'fine-focus sealed tube'
_diffrn_radiation_type MoK\a
_diffrn_radiation_wavelength 0.71069
_diffrn_reflns_av_R_equivalents 0.020
_diffrn_reflns_av_sigmaI/netI 0.020
_diffrn_reflns_limit_h_max 15
_diffrn_reflns_limit_h_min -17
_diffrn_reflns_limit_k_max 12
_diffrn_reflns_limit_k_min -12
_diffrn_reflns_limit_l_max 14
_diffrn_reflns_limit_l_min -14
_diffrn_reflns_number 5883
_diffrn_reflns_theta_full 23.3
_diffrn_reflns_theta_max 23.3
_diffrn_reflns_theta_min 2.2
_diffrn_standards_decay_% 0
_diffrn_standards_number 0
_exptl_absorpt_coefficient_mu 1.768
_exptl_absorpt_correction_T_max 1
_exptl_absorpt_correction_T_min 0.772
_exptl_absorpt_correction_type multi-scan
_exptl_absorpt_process_details 'SADABS (Bruker, 2000)'
_exptl_crystal_colour orange
_exptl_crystal_density_diffrn 2.083
_exptl_crystal_density_method 'not measured'
_exptl_crystal_description multi-faceted
_exptl_crystal_F_000 1464
_exptl_crystal_size_max 0.35
_exptl_crystal_size_mid 0.20
_exptl_crystal_size_min 0.10
_refine_diff_density_max 0.42
_refine_diff_density_min -0.21
_refine_diff_density_rms 0.066
_refine_ls_extinction_method none
_refine_ls_goodness_of_fit_ref 1.05
_refine_ls_hydrogen_treatment constr
_refine_ls_matrix_type full
_refine_ls_number_parameters 177
_refine_ls_number_reflns 1713
_refine_ls_number_restraints 0
_refine_ls_restrained_S_all 1.05
_refine_ls_R_factor_all 0.024
_refine_ls_R_factor_gt 0.022
_refine_ls_shift/su_max <0.001
_refine_ls_shift/su_mean 0.000
_refine_ls_structure_factor_coef Fsqd
_refine_ls_weighting_details 'calc w=1/[\s^2^(Fo^2^)+(0.0336P)^2^+3.259P] where P=(Fo^2^+2Fc^2^)/3'
_refine_ls_weighting_scheme calc
_refine_ls_wR_factor_gt 0.056
_refine_ls_wR_factor_ref 0.057
_reflns_number_gt 1600
_reflns_number_total 1713
_reflns_threshold_expression I>2\s(I)
_cod_data_source_file cg901288h_si_001.cif
_cod_data_source_block 3c
_cod_original_sg_symbol_Hall '-C 2yc   '
_cod_original_sg_symbol_H-M 'C 2/c'
_cod_database_code 4502486

loop_
_symmetry_equiv_pos_as_xyz
'x, y, z'
'-x, y, -z+1/2'
'x+1/2, y+1/2, z'
'-x+1/2, y+1/2, -z+1/2'
'-x, -y, -z'
'x, -y, z-1/2'
'-x+1/2, -y+1/2, -z'
'x+1/2, -y+1/2, z-1/2'

loop_
_atom_site_label
_atom_site_type_symbol
_atom_site_fract_x
_atom_site_fract_y
_atom_site_fract_z
_atom_site_U_iso_or_equiv
_atom_site_adp_type
_atom_site_occupancy
_atom_site_symmetry_multiplicity
_atom_site_calc_flag
_atom_site_refinement_flags
Ag Ag 0.943433(13) 0.36100(2) 0.069494(16) 0.03338(12) Uani 1 1 d .
Si Si 1.0000 0.32240(9) -0.2500 0.0250(3) Uani 1 2 d S
F1 F 0.95861(11) 0.31898(16) -0.13291(12) 0.0394(4) Uani 1 1 d .
F2 F 1.06897(16) 0.42112(19) -0.20823(16) 0.0710(7) Uani 1 1 d .
F3 F 0.93163(10) 0.21729(16) -0.29036(12) 0.0396(4) Uani 1 1 d .
N1 N 0.92527(14) 0.3172(2) 0.40018(17) 0.0274(5) Uani 1 1 d .
N2 N 0.81178(14) 0.36835(18) 0.09155(18) 0.0220(5) Uani 1 1 d .
N3 N 0.68727(14) 0.33891(18) 0.15621(18) 0.0232(5) Uani 1 1 d .
H3N H 0.6500 0.3199 0.1998 0.028 Uiso 1 1 calc R
C1 C 0.88845(17) 0.2394(2) 0.4593(2) 0.0284(7) Uani 1 1 d .
H1 H 0.9149 0.2192 0.5235 0.034 Uiso 1 1 calc R
C2 C 0.81320(18) 0.1882(2) 0.4292(2) 0.0278(6) Uani 1 1 d .
H2 H 0.7891 0.1335 0.4722 0.033 Uiso 1 1 calc R
C3 C 0.77318(17) 0.2175(2) 0.3356(2) 0.0256(6) Uani 1 1 d .
H3A H 0.7216 0.1834 0.3140 0.031 Uiso 1 1 calc R
C4 C 0.81089(16) 0.2987(2) 0.2736(2) 0.0227(6) Uani 1 1 d .
C5 C 0.88694(18) 0.3464(2) 0.3092(2) 0.0251(6) Uani 1 1 d .
H5 H 0.9126 0.4014 0.2679 0.030 Uiso 1 1 calc R
C6 C 0.77126(17) 0.3351(2) 0.1738(2) 0.0213(6) Uani 1 1 d .
C7 C 0.74907(17) 0.3957(2) 0.0161(2) 0.0224(6) Uani 1 1 d .
C8 C 0.67086(18) 0.3784(2) 0.0566(2) 0.0238(6) Uani 1 1 d .
C9 C 0.59590(18) 0.4025(2) 0.0000(2) 0.0290(7) Uani 1 1 d .
H9 H 0.5432 0.3915 0.0279 0.035 Uiso 1 1 calc R
C10 C 0.6032(2) 0.4432(2) -0.0989(2) 0.0334(7) Uani 1 1 d .
H10 H 0.5542 0.4613 -0.1396 0.040 Uiso 1 1 calc R
C11 C 0.68119(19) 0.4583(2) -0.1403(2) 0.0323(7) Uani 1 1 d .
H11 H 0.6832 0.4856 -0.2085 0.039 Uiso 1 1 calc R
C12 C 0.75549(19) 0.4345(2) -0.0851(2) 0.0277(6) Uani 1 1 d .
H12 H 0.8079 0.4440 -0.1140 0.033 Uiso 1 1 calc R

loop_
_atom_site_aniso_label
_atom_site_aniso_U_11
_atom_site_aniso_U_22
_atom_site_aniso_U_33
_atom_site_aniso_U_23
_atom_site_aniso_U_13
_atom_site_aniso_U_12
Ag 0.02012(17) 0.05242(19) 0.02770(17) 0.00067(10) 0.00241(10) 0.00293(9)
Si 0.0275(6) 0.0277(6) 0.0199(6) 0.000 0.0018(5) 0.000
F1 0.0372(10) 0.0579(11) 0.0237(9) -0.0095(8) 0.0067(8) 0.0053(9)
F2 0.1072(19) 0.0620(14) 0.0426(12) 0.0010(10) -0.0059(12) -0.0549(14)
F3 0.0329(10) 0.0604(11) 0.0260(9) -0.0089(8) 0.0063(7) -0.0164(8)
N1 0.0203(13) 0.0402(14) 0.0218(13) 0.0013(11) 0.0022(10) -0.0003(11)
N2 0.0201(13) 0.0251(12) 0.0209(12) -0.0006(9) 0.0026(10) 0.0007(9)
N3 0.0194(13) 0.0288(12) 0.0216(12) 0.0001(10) 0.0023(10) -0.0013(10)
C1 0.0242(16) 0.0377(16) 0.0236(15) 0.0041(13) 0.0035(12) 0.0049(13)
C2 0.0322(17) 0.0280(14) 0.0239(15) 0.0063(12) 0.0077(12) 0.0029(13)
C3 0.0232(15) 0.0259(14) 0.0280(16) -0.0028(12) 0.0048(12) -0.0001(12)
C4 0.0217(15) 0.0254(14) 0.0215(14) -0.0013(12) 0.0043(11) 0.0036(12)
C5 0.0236(16) 0.0296(15) 0.0225(16) 0.0022(12) 0.0049(12) 0.0011(12)
C6 0.0199(15) 0.0211(13) 0.0228(15) -0.0015(11) 0.0014(12) -0.0008(11)
C7 0.0219(15) 0.0196(13) 0.0254(15) -0.0016(11) -0.0022(12) 0.0010(11)
C8 0.0259(16) 0.0229(14) 0.0225(15) -0.0021(11) 0.0016(12) 0.0010(11)
C9 0.0251(16) 0.0292(15) 0.0324(17) -0.0032(13) -0.0016(13) 0.0028(12)
C10 0.0347(18) 0.0330(16) 0.0312(17) -0.0006(13) -0.0110(13) 0.0069(14)
C11 0.0459(19) 0.0276(15) 0.0231(15) 0.0036(13) -0.0015(14) 0.0057(14)
C12 0.0330(16) 0.0240(14) 0.0264(15) 0.0013(12) 0.0051(12) 0.0015(12)

loop_
_atom_type_symbol
_atom_type_description
_atom_type_scat_dispersion_real
_atom_type_scat_dispersion_imag
_atom_type_scat_source
C C 0.0033 0.0016 'International Tables Vol C Tables 4.2.6.8 and 6.1.1.4'
H H 0.0000 0.0000 'International Tables Vol C Tables 4.2.6.8 and 6.1.1.4'
Ag Ag -0.8971 1.1015 'International Tables Vol C Tables 4.2.6.8 and 6.1.1.4'
F F 0.0171 0.0103 'International Tables Vol C Tables 4.2.6.8 and 6.1.1.4'
N N 0.0061 0.0033 'International Tables Vol C Tables 4.2.6.8 and 6.1.1.4'
P P 0.1023 0.0942 'International Tables Vol C Tables 4.2.6.8 and 6.1.1.4'

loop_
_geom_angle_atom_site_label_1
_geom_angle_atom_site_label_2
_geom_angle_atom_site_label_3
_geom_angle
_geom_angle_site_symmetry_1
_geom_angle_site_symmetry_3
N2 Ag N1 158.59(9) . 2_755
F2 Si F2 92.5(2) . 2_754
F2 Si F1 90.47(10) . .
F2 Si F1 91.39(10) 2_754 .
F2 Si F1 91.39(10) . 2_754
F2 Si F1 90.47(10) 2_754 2_754
F1 Si F1 177.31(15) . 2_754
F2 Si F3 89.64(11) . 2_754
F2 Si F3 177.79(12) 2_754 2_754
F1 Si F3 89.02(9) . 2_754
F1 Si F3 89.05(9) 2_754 2_754
F2 Si F3 177.79(12) . .
F2 Si F3 89.64(11) 2_754 .
F1 Si F3 89.05(9) . .
F1 Si F3 89.02(9) 2_754 .
F3 Si F3 88.19(14) 2_754 .
C1 N1 C5 118.7(2) . .
C1 N1 Ag 120.23(18) . 2_755
C5 N1 Ag 119.20(19) . 2_755
C6 N2 C7 105.4(2) . .
C6 N2 Ag 128.23(18) . .
C7 N2 Ag 125.88(18) . .
C6 N3 C8 107.7(2) . .
C6 N3 H3N 126.2 . .
C8 N3 H3N 126.2 . .
N1 C1 C2 122.1(3) . .
N1 C1 H1 118.9 . .
C2 C1 H1 118.9 . .
C1 C2 C3 119.7(3) . .
C1 C2 H2 120.1 . .
C3 C2 H2 120.1 . .
C2 C3 C4 118.6(3) . .
C2 C3 H3A 120.7 . .
C4 C3 H3A 120.7 . .
C5 C4 C3 118.4(2) . .
C5 C4 C6 120.1(2) . .
C3 C4 C6 121.5(2) . .
N1 C5 C4 122.5(3) . .
N1 C5 H5 118.7 . .
C4 C5 H5 118.7 . .
N2 C6 N3 112.1(2) . .
N2 C6 C4 125.7(2) . .
N3 C6 C4 122.2(2) . .
C8 C7 C12 121.0(2) . .
C8 C7 N2 108.9(2) . .
C12 C7 N2 130.1(3) . .
N3 C8 C7 105.9(2) . .
N3 C8 C9 132.0(3) . .
C7 C8 C9 122.1(3) . .
C10 C9 C8 116.3(3) . .
C10 C9 H9 121.8 . .
C8 C9 H9 121.8 . .
C9 C10 C11 121.7(3) . .
C9 C10 H10 119.2 . .
C11 C10 H10 119.2 . .
C12 C11 C10 122.4(3) . .
C12 C11 H11 118.8 . .
C10 C11 H11 118.8 . .
C11 C12 C7 116.5(3) . .
C11 C12 H12 121.7 . .
C7 C12 H12 121.7 . .

loop_
_geom_bond_atom_site_label_1
_geom_bond_atom_site_label_2
_geom_bond_distance
_geom_bond_site_symmetry_2
Ag N2 2.133(2) .
Ag N1 2.166(2) 2_755
Si F2 1.656(2) .
Si F2 1.656(2) 2_754
Si F1 1.6864(17) .
Si F1 1.6864(17) 2_754
Si F3 1.6971(18) 2_754
Si F3 1.6971(18) .
N1 C1 1.339(4) .
N1 C5 1.339(4) .
N1 Ag 2.166(2) 2_755
N2 C6 1.332(4) .
N2 C7 1.394(3) .
N3 C6 1.345(4) .
N3 C8 1.380(4) .
N3 H3N 0.8700 .
C1 C2 1.374(4) .
C1 H1 0.9400 .
C2 C3 1.379(4) .
C2 H2 0.9400 .
C3 C4 1.394(4) .
C3 H3A 0.9400 .
C4 C5 1.386(4) .
C4 C6 1.468(4) .
C5 H5 0.9400 .
C7 C8 1.393(4) .
C7 C12 1.393(4) .
C8 C9 1.393(4) .
C9 C10 1.375(4) .
C9 H9 0.9400 .
C10 C11 1.391(4) .
C10 H10 0.9400 .
C11 C12 1.375(4) .
C11 H11 0.9400 .
C12 H12 0.9400 .

loop_
_geom_torsion_atom_site_label_1
_geom_torsion_atom_site_label_2
_geom_torsion_atom_site_label_3
_geom_torsion_atom_site_label_4
_geom_torsion
_geom_torsion_site_symmetry_1
N1 Ag N2 C6 9.2(4) 2_755
N1 Ag N2 C7 -161.9(2) 2_755
C5 N1 C1 C2 0.6(4) .
Ag N1 C1 C2 -163.8(2) 2_755
N1 C1 C2 C3 -0.5(4) .
C1 C2 C3 C4 0.2(4) .
C2 C3 C4 C5 -0.1(4) .
C2 C3 C4 C6 -179.1(3) .
C1 N1 C5 C4 -0.4(4) .
Ag N1 C5 C4 164.1(2) 2_755
C3 C4 C5 N1 0.2(4) .
C6 C4 C5 N1 179.2(3) .
C7 N2 C6 N3 0.2(3) .
Ag N2 C6 N3 -172.25(16) .
C7 N2 C6 C4 -179.4(2) .
Ag N2 C6 C4 8.1(4) .
C8 N3 C6 N2 -0.8(3) .
C8 N3 C6 C4 178.9(2) .
C5 C4 C6 N2 32.1(4) .
C3 C4 C6 N2 -149.0(3) .
C5 C4 C6 N3 -147.6(3) .
C3 C4 C6 N3 31.4(4) .
C6 N2 C7 C8 0.4(3) .
Ag N2 C7 C8 173.11(17) .
C6 N2 C7 C12 -179.6(3) .
Ag N2 C7 C12 -6.9(4) .
C6 N3 C8 C7 1.0(3) .
C6 N3 C8 C9 -177.4(3) .
C12 C7 C8 N3 179.1(2) .
N2 C7 C8 N3 -0.8(3) .
C12 C7 C8 C9 -2.3(4) .
N2 C7 C8 C9 177.8(2) .
N3 C8 C9 C10 178.9(3) .
C7 C8 C9 C10 0.7(4) .
C8 C9 C10 C11 0.7(4) .
C9 C10 C11 C12 -0.6(4) .
C10 C11 C12 C7 -0.9(4) .
C8 C7 C12 C11 2.2(4) .
N2 C7 C12 C11 -177.8(3) .
